data_1530057
loop_
_publ_author_name
'Harbrecht, B.'

_publ_section_title
;
 Die trikline Modifikation von Ta6 S
;
_journal_name_full 'Journal of the Less-Common Metals'
_journal_page_first 225
_journal_page_last 234
_journal_volume 138
_journal_year 1988
_chemical_formula_sum 'S Ta6'
_chemical_name_systematic 'Ta6 S'
_space_group_IT_number 2
_symmetry_space_group_name_Hall '-P 1'
_symmetry_space_group_name_H-M 'P -1'
_cell_angle_alpha 59.32
_cell_angle_beta 68.58
_cell_angle_gamma 77.18
_cell_formula_units_Z 2
_cell_length_a 5.243
_cell_length_b 7.572
_cell_length_c 7.611
_cell_volume 241.676
_citation_journal_id_ASTM JCOMAH
_cod_data_source_file Harbrecht_JCOMAH_1988_1598.cif
_cod_data_source_block S1Ta6
_cod_original_cell_volume 241.6762
_cod_original_formula_sum 'S1 Ta6'
_cod_database_code 1530057

loop_
_symmetry_equiv_pos_as_xyz
x,y,z
-x,-y,-z

loop_
_atom_site_label
_atom_site_type_symbol
_atom_site_fract_x
_atom_site_fract_y
_atom_site_fract_z
_atom_site_occupancy
_atom_site_U_iso_or_equiv
Ta3 Ta 0.3691 0.7033 0.9248 1 0.0
S1 S-2 0.222 0.418 0.286 1 0.0
Ta6 Ta 0.4286 0.1487 0.5718 1 0.0
Ta4 Ta 0.1639 0.6921 0.3727 1 0.0
Ta2 Ta 0.5 0 0 1 0.0
Ta5 Ta 0.2189 0.4108 0.813 1 0.0
Ta1 Ta 0 0 0 1 0.0
Ta7 Ta 0.0473 0.138 0.2874 1 0.0
